data_7003151
loop_
_publ_author_name
'Yen, Swee Kuan'
'Koh, Lip Lin'
'Huynh, Han Vinh'
'Hor, T. S. Andy'

_publ_section_title
;
 Pd(ii) complexes with mixed benzothiazolin-2-ylidene and phosphine
 ligands and their catalytic activities toward C--C coupling reactions
;
_journal_issue 5
_journal_name_full 'Dalton Transactions'
_journal_page_first 699
_journal_page_last 706
_journal_paper_doi 10.1039/b713152f
_journal_year 2008
_chemical_formula_sum 'C32.5 H26.5 Br2 Cl1.5 N P Pd S'
_chemical_formula_weight 813.47
_chemical_name_systematic
;
?
;
_space_group_IT_number 15
_symmetry_cell_setting monoclinic
_symmetry_space_group_name_Hall '-C 2yc'
_symmetry_space_group_name_H-M 'C 1 2/c 1'
_atom_sites_solution_hydrogens geom
_atom_sites_solution_primary direct
_atom_sites_solution_secondary difmap
_audit_creation_method SHELXL-97
_cell_angle_alpha 90.00
_cell_angle_beta 109.757(2)
_cell_angle_gamma 90.00
_cell_formula_units_Z 8
_cell_length_a 37.007(3)
_cell_length_b 9.2211(7)
_cell_length_c 19.3966(14)
_cell_measurement_reflns_used 2306
_cell_measurement_temperature 223(2)
_cell_measurement_theta_max 24.54
_cell_measurement_theta_min 2.23
_cell_volume 6229.4(8)
_computing_cell_refinement 'Bruker SMART'
_computing_data_collection 'Bruker SMART'
_computing_data_reduction 'Bruker SAINT'
_computing_molecular_graphics 'Bruker SHELXTL'
_computing_publication_material 'Bruker SHELXTL'
_computing_structure_refinement 'SHELXL-97 (Sheldrick, 1997)'
_computing_structure_solution 'SHELXS-97 (Sheldrick, 1990)'
_diffrn_ambient_temperature 223(2)
_diffrn_measured_fraction_theta_full 0.999
_diffrn_measured_fraction_theta_max 0.999
_diffrn_measurement_device_type 'CCD area detector'
_diffrn_measurement_method 'phi and omega scans'
_diffrn_radiation_monochromator graphite
_diffrn_radiation_source 'fine-focus sealed tube'
_diffrn_radiation_type MoK\a
_diffrn_radiation_wavelength 0.71073
_diffrn_reflns_av_R_equivalents 0.0642
_diffrn_reflns_av_sigmaI/netI 0.0758
_diffrn_reflns_limit_h_max 44
_diffrn_reflns_limit_h_min -48
_diffrn_reflns_limit_k_max 11
_diffrn_reflns_limit_k_min -11
_diffrn_reflns_limit_l_max 25
_diffrn_reflns_limit_l_min -25
_diffrn_reflns_number 21471
_diffrn_reflns_theta_full 27.50
_diffrn_reflns_theta_max 27.50
_diffrn_reflns_theta_min 1.17
_exptl_absorpt_coefficient_mu 3.433
_exptl_absorpt_correction_T_max 0.7475
_exptl_absorpt_correction_T_min 0.4689
_exptl_absorpt_correction_type 'Sadabs, (Sheldrick 2001)'
_exptl_crystal_colour COLOURLESS
_exptl_crystal_density_diffrn 1.735
_exptl_crystal_density_meas 0
_exptl_crystal_density_method 'not measured'
_exptl_crystal_description BLOCK
_exptl_crystal_F_000 3208
_exptl_crystal_size_max 0.26
_exptl_crystal_size_mid 0.14
_exptl_crystal_size_min 0.09
_refine_diff_density_max 1.228
_refine_diff_density_min -1.032
_refine_diff_density_rms 0.165
_refine_ls_extinction_method none
_refine_ls_goodness_of_fit_ref 1.067
_refine_ls_hydrogen_treatment constr
_refine_ls_matrix_type full
_refine_ls_number_parameters 367
_refine_ls_number_reflns 7134
_refine_ls_number_restraints 2
_refine_ls_restrained_S_all 1.067
_refine_ls_R_factor_all 0.0928
_refine_ls_R_factor_gt 0.0623
_refine_ls_shift/su_max 0.002
_refine_ls_shift/su_mean 0.000
_refine_ls_structure_factor_coef Fsqd
_refine_ls_weighting_details 'calc w=1/[\s^2^(Fo^2^)+(0.0700P)^2^+6.6320P] where P=(Fo^2^+2Fc^2^)/3'
_refine_ls_weighting_scheme calc
_refine_ls_wR_factor_gt 0.1328
_refine_ls_wR_factor_ref 0.1501
_reflns_number_gt 5182
_reflns_number_total 7134
_reflns_threshold_expression >2sigma(I)
_cod_data_source_file b713152f.txt
_cod_data_source_block 5355a
_cod_depositor_comments
;
The following automatic conversions were performed:
'_symmetry_cell_setting' value 'Monoclinic' changed to 'monoclinic'
according to '/home/saulius/struct/CIF-dictionaries/cif_core.dic'
dictionary named 'cif_core.dic' version 2.4.1 from 2010-06-29.

Automatic conversion script
Id: cif_fix_enum 1527 2010-12-29 10:47:43Z saulius 
;
_cod_original_cell_volume 6229.3(8)
_cod_original_sg_symbol_H-M C2/c
_cod_original_formula_sum 'C32.50 H26.50 Br2 Cl1.50 N P Pd S'
_cod_database_code 7003151

loop_
_symmetry_equiv_pos_as_xyz
'x, y, z'
'-x, y, -z+1/2'
'x+1/2, y+1/2, z'
'-x+1/2, y+1/2, -z+1/2'
'-x, -y, -z'
'x, -y, z-1/2'
'-x+1/2, -y+1/2, -z'
'x+1/2, -y+1/2, z-1/2'

loop_
_atom_site_label
_atom_site_type_symbol
_atom_site_fract_x
_atom_site_fract_y
_atom_site_fract_z
_atom_site_U_iso_or_equiv
_atom_site_adp_type
_atom_site_occupancy
_atom_site_symmetry_multiplicity
_atom_site_calc_flag
_atom_site_refinement_flags
_atom_site_disorder_assembly
_atom_site_disorder_group
Pd1 Pd 0.622313(13) 0.39715(5) 0.58424(2) 0.02065(13) Uani 1 1 d . . .
Br1 Br 0.65804(2) 0.62336(7) 0.62721(4) 0.03805(19) Uani 1 1 d . . .
Br2 Br 0.569058(19) 0.48114(7) 0.62401(4) 0.03451(19) Uani 1 1 d . . .
P1 P 0.67090(4) 0.32802(17) 0.54484(8) 0.0215(3) Uani 1 1 d . . .
S1 S 0.55212(5) 0.24738(17) 0.46355(9) 0.0282(4) Uani 1 1 d . . .
N1 N 0.59330(13) 0.0872(5) 0.5645(3) 0.0207(10) Uani 1 1 d . . .
C1 C 0.59080(16) 0.2238(6) 0.5422(3) 0.0223(12) Uani 1 1 d . . .
C2 C 0.56567(16) -0.0073(6) 0.5191(3) 0.0221(12) Uani 1 1 d . . .
C3 C 0.56293(18) -0.1559(7) 0.5283(4) 0.0291(14) Uani 1 1 d . . .
H3 H 0.5806 -0.2050 0.5680 0.035 Uiso 1 1 calc R . .
C4 C 0.53362(19) -0.2279(7) 0.4776(4) 0.0343(15) Uani 1 1 d . . .
H4 H 0.5312 -0.3286 0.4822 0.041 Uiso 1 1 calc R . .
C5 C 0.50705(19) -0.1549(8) 0.4188(4) 0.0362(16) Uani 1 1 d . . .
H5 H 0.4869 -0.2072 0.3854 0.043 Uiso 1 1 calc R . .
C6 C 0.50995(18) -0.0083(7) 0.4091(3) 0.0312(15) Uani 1 1 d . . .
H6 H 0.4924 0.0405 0.3693 0.037 Uiso 1 1 calc R . .
C7 C 0.53992(17) 0.0652(6) 0.4605(3) 0.0229(13) Uani 1 1 d . . .
C8 C 0.62256(16) 0.0360(7) 0.6321(3) 0.0237(13) Uani 1 1 d . . .
H8A H 0.6426 0.1100 0.6497 0.028 Uiso 1 1 calc R . .
H8B H 0.6346 -0.0521 0.6216 0.028 Uiso 1 1 calc R . .
C9 C 0.60553(16) 0.0040(7) 0.6915(3) 0.0240(13) Uani 1 1 d . . .
C10 C 0.60806(19) -0.1328(7) 0.7219(4) 0.0310(15) Uani 1 1 d . . .
H10 H 0.6203 -0.2079 0.7056 0.037 Uiso 1 1 calc R . .
C11 C 0.5925(2) -0.1589(8) 0.7762(4) 0.0447(19) Uani 1 1 d . . .
H11 H 0.5949 -0.2512 0.7978 0.054 Uiso 1 1 calc R . .
C12 C 0.5737(2) -0.0510(9) 0.7985(4) 0.0411(17) Uani 1 1 d . . .
H12 H 0.5627 -0.0701 0.8346 0.049 Uiso 1 1 calc R . .
C13 C 0.5708(2) 0.0850(8) 0.7686(4) 0.0370(16) Uani 1 1 d . . .
H13 H 0.5579 0.1588 0.7842 0.044 Uiso 1 1 calc R . .
C14 C 0.58691(18) 0.1132(7) 0.7155(3) 0.0288(14) Uani 1 1 d . . .
H14 H 0.5853 0.2069 0.6956 0.035 Uiso 1 1 calc R . .
C1A C 0.71736(17) 0.3824(7) 0.6094(3) 0.0285(14) Uani 1 1 d . . .
C2A C 0.74340(19) 0.4642(8) 0.5889(4) 0.0396(17) Uani 1 1 d . . .
H2A H 0.7376 0.4944 0.5401 0.048 Uiso 1 1 calc R . .
C3A C 0.7778(2) 0.5006(12) 0.6410(6) 0.075(3) Uani 1 1 d . . .
H3A H 0.7959 0.5554 0.6279 0.090 Uiso 1 1 calc R . .
C4A C 0.7859(2) 0.4564(13) 0.7136(6) 0.079(4) Uani 1 1 d . . .
H4A H 0.8092 0.4838 0.7493 0.094 Uiso 1 1 calc R . .
C5A C 0.7609(3) 0.3758(11) 0.7329(5) 0.064(3) Uani 1 1 d . . .
H5A H 0.7669 0.3450 0.7817 0.077 Uiso 1 1 calc R . .
C6A C 0.7260(2) 0.3374(9) 0.6809(4) 0.0428(18) Uani 1 1 d . . .
H6A H 0.7083 0.2809 0.6945 0.051 Uiso 1 1 calc R . .
C1B C 0.66540(17) 0.4071(6) 0.4559(3) 0.0240(13) Uani 1 1 d . . .
C2B C 0.6875(2) 0.3573(8) 0.4149(4) 0.0353(16) Uani 1 1 d . . .
H2B H 0.7065 0.2868 0.4346 0.042 Uiso 1 1 calc R . .
C3B C 0.6815(2) 0.4107(8) 0.3463(4) 0.0407(18) Uani 1 1 d . . .
H3B H 0.6964 0.3759 0.3189 0.049 Uiso 1 1 calc R . .
C4B C 0.6539(2) 0.5155(8) 0.3168(4) 0.0460(19) Uani 1 1 d . . .
H4B H 0.6505 0.5537 0.2701 0.055 Uiso 1 1 calc R . .
C5B C 0.6315(2) 0.5639(9) 0.3558(4) 0.048(2) Uani 1 1 d . . .
H5B H 0.6120 0.6326 0.3352 0.058 Uiso 1 1 calc R . .
C6B C 0.6376(2) 0.5107(7) 0.4260(4) 0.0354(16) Uani 1 1 d . . .
H6B H 0.6227 0.5457 0.4532 0.042 Uiso 1 1 calc R . .
C1C C 0.67723(18) 0.1362(6) 0.5293(3) 0.0241(13) Uani 1 1 d . . .
C2C C 0.70951(19) 0.0567(7) 0.5707(4) 0.0310(15) Uani 1 1 d . . .
H2C H 0.7290 0.1021 0.6088 0.037 Uiso 1 1 calc R . .
C3C C 0.7128(2) -0.0862(8) 0.5558(4) 0.0449(19) Uani 1 1 d . . .
H3C H 0.7347 -0.1382 0.5838 0.054 Uiso 1 1 calc R . .
C4C C 0.6847(2) -0.1555(8) 0.5007(4) 0.0454(19) Uani 1 1 d . . .
H4C H 0.6873 -0.2540 0.4909 0.054 Uiso 1 1 calc R . .
C5C C 0.6523(2) -0.0789(8) 0.4597(4) 0.0425(18) Uani 1 1 d . . .
H5C H 0.6326 -0.1258 0.4225 0.051 Uiso 1 1 calc R . .
C6C C 0.64902(19) 0.0651(7) 0.4737(4) 0.0318(15) Uani 1 1 d . . .
H6C H 0.6272 0.1168 0.4450 0.038 Uiso 1 1 calc R . .
Cl1 Cl 0.5000 0.2937(5) 0.2500 0.131(2) Uani 1 2 d SD . .
Cl2 Cl 0.52747(12) 0.5561(4) 0.32209(19) 0.1192(13) Uani 1 1 d D . .
C1S C 0.5098(6) 0.4706(15) 0.2377(9) 0.069(5) Uani 0.50 1 d PD . -1
H1S H 0.5307 0.4706 0.2167 0.082 Uiso 0.50 1 calc PR . -1

loop_
_atom_site_aniso_label
_atom_site_aniso_U_11
_atom_site_aniso_U_22
_atom_site_aniso_U_33
_atom_site_aniso_U_23
_atom_site_aniso_U_13
_atom_site_aniso_U_12
Pd1 0.0239(2) 0.0190(2) 0.0207(2) -0.00023(18) 0.00966(18) -0.00102(18)
Br1 0.0416(4) 0.0272(4) 0.0502(5) -0.0099(3) 0.0219(3) -0.0058(3)
Br2 0.0370(4) 0.0280(4) 0.0465(4) -0.0005(3) 0.0246(3) 0.0019(3)
P1 0.0234(8) 0.0238(8) 0.0176(7) -0.0004(6) 0.0075(6) -0.0005(6)
S1 0.0299(9) 0.0268(8) 0.0243(8) 0.0042(6) 0.0044(7) -0.0009(7)
N1 0.022(3) 0.022(3) 0.020(2) 0.003(2) 0.010(2) -0.003(2)
C1 0.022(3) 0.026(3) 0.020(3) 0.003(2) 0.009(2) 0.001(2)
C2 0.021(3) 0.026(3) 0.020(3) -0.002(2) 0.008(2) -0.002(2)
C3 0.031(4) 0.025(3) 0.033(4) -0.001(3) 0.012(3) 0.001(3)
C4 0.039(4) 0.029(3) 0.035(4) 0.000(3) 0.012(3) -0.003(3)
C5 0.033(4) 0.037(4) 0.035(4) -0.007(3) 0.006(3) -0.013(3)
C6 0.022(3) 0.046(4) 0.025(3) 0.000(3) 0.007(3) -0.002(3)
C7 0.024(3) 0.023(3) 0.021(3) 0.000(2) 0.008(2) -0.002(2)
C8 0.019(3) 0.026(3) 0.023(3) 0.000(2) 0.003(2) 0.002(2)
C9 0.019(3) 0.030(3) 0.019(3) -0.001(2) 0.001(2) -0.002(3)
C10 0.037(4) 0.024(3) 0.032(4) 0.009(3) 0.012(3) 0.012(3)
C11 0.059(5) 0.044(4) 0.039(4) 0.023(4) 0.026(4) 0.010(4)
C12 0.047(4) 0.053(5) 0.030(4) 0.005(3) 0.021(3) 0.002(4)
C13 0.045(4) 0.036(4) 0.029(4) -0.006(3) 0.010(3) 0.006(3)
C14 0.036(4) 0.024(3) 0.025(3) 0.002(3) 0.009(3) 0.000(3)
C1A 0.022(3) 0.035(4) 0.026(3) -0.010(3) 0.005(3) 0.001(3)
C2A 0.026(4) 0.048(4) 0.044(4) -0.015(4) 0.013(3) -0.011(3)
C3A 0.036(5) 0.105(9) 0.084(8) -0.046(6) 0.021(5) -0.022(5)
C4A 0.031(5) 0.113(9) 0.066(7) -0.053(6) -0.018(4) 0.004(5)
C5A 0.053(6) 0.091(8) 0.037(5) -0.020(5) 0.000(4) 0.013(5)
C6A 0.044(4) 0.051(5) 0.027(4) -0.002(3) 0.003(3) 0.002(4)
C1B 0.023(3) 0.024(3) 0.025(3) 0.000(2) 0.007(2) -0.008(3)
C2B 0.037(4) 0.038(4) 0.036(4) 0.005(3) 0.018(3) 0.007(3)
C3B 0.045(4) 0.054(5) 0.027(4) 0.000(3) 0.017(3) -0.002(4)
C4B 0.066(5) 0.043(5) 0.031(4) 0.009(3) 0.018(4) -0.001(4)
C5B 0.064(5) 0.041(4) 0.034(4) 0.011(3) 0.009(4) 0.014(4)
C6B 0.042(4) 0.037(4) 0.028(4) 0.005(3) 0.012(3) 0.011(3)
C1C 0.031(3) 0.022(3) 0.023(3) 0.003(2) 0.014(3) -0.002(3)
C2C 0.032(4) 0.028(3) 0.033(4) 0.003(3) 0.012(3) 0.003(3)
C3C 0.048(5) 0.034(4) 0.054(5) 0.017(4) 0.019(4) 0.018(4)
C4C 0.061(5) 0.022(4) 0.060(5) -0.001(3) 0.029(4) 0.001(4)
C5C 0.050(5) 0.034(4) 0.044(4) -0.014(3) 0.017(4) -0.010(3)
C6C 0.033(4) 0.035(4) 0.030(4) 0.002(3) 0.015(3) 0.003(3)
Cl1 0.169(5) 0.050(2) 0.132(4) 0.000 -0.005(4) 0.000
Cl2 0.168(4) 0.094(2) 0.093(2) -0.0298(19) 0.041(2) -0.061(2)
C1S 0.088(16) 0.057(11) 0.078(15) -0.015(11) 0.052(11) -0.008(11)

loop_
_atom_type_symbol
_atom_type_description
_atom_type_scat_dispersion_real
_atom_type_scat_dispersion_imag
_atom_type_scat_source
C C 0.0033 0.0016 'International Tables Vol C Tables 4.2.6.8 and 6.1.1.4'
H H 0.0000 0.0000 'International Tables Vol C Tables 4.2.6.8 and 6.1.1.4'
N N 0.0061 0.0033 'International Tables Vol C Tables 4.2.6.8 and 6.1.1.4'
P P 0.1023 0.0942 'International Tables Vol C Tables 4.2.6.8 and 6.1.1.4'
S S 0.1246 0.1234 'International Tables Vol C Tables 4.2.6.8 and 6.1.1.4'
Br Br -0.2901 2.4595 'International Tables Vol C Tables 4.2.6.8 and 6.1.1.4'
Pd Pd -0.9988 1.0072 'International Tables Vol C Tables 4.2.6.8 and 6.1.1.4'
Cl Cl 0.1484 0.1585 'International Tables Vol C Tables 4.2.6.8 and 6.1.1.4'

loop_
_geom_angle_atom_site_label_1
_geom_angle_atom_site_label_2
_geom_angle_atom_site_label_3
_geom_angle
_geom_angle_site_symmetry_1
_geom_angle_site_symmetry_3
_geom_angle_publ_flag
C1 Pd1 P1 93.31(16) . . ?
C1 Pd1 Br1 175.16(17) . . ?
P1 Pd1 Br1 87.48(5) . . ?
C1 Pd1 Br2 87.76(16) . . ?
P1 Pd1 Br2 177.71(5) . . ?
Br1 Pd1 Br2 91.29(3) . . ?
C1B P1 C1A 108.5(3) . . ?
C1B P1 C1C 102.2(3) . . ?
C1A P1 C1C 103.7(3) . . ?
C1B P1 Pd1 111.0(2) . . ?
C1A P1 Pd1 111.3(2) . . ?
C1C P1 Pd1 119.27(19) . . ?
C1 S1 C7 92.1(3) . . ?
C1 N1 C2 115.4(5) . . ?
C1 N1 C8 123.1(5) . . ?
C2 N1 C8 121.4(5) . . ?
N1 C1 S1 110.8(4) . . ?
N1 C1 Pd1 131.7(4) . . ?
S1 C1 Pd1 117.5(3) . . ?
C7 C2 C3 121.5(6) . . ?
C7 C2 N1 111.6(5) . . ?
C3 C2 N1 126.9(5) . . ?
C4 C3 C2 117.4(6) . . ?
C3 C4 C5 121.5(6) . . ?
C6 C5 C4 121.2(6) . . ?
C5 C6 C7 117.5(6) . . ?
C2 C7 C6 121.0(6) . . ?
C2 C7 S1 109.9(4) . . ?
C6 C7 S1 129.1(5) . . ?
N1 C8 C9 111.7(5) . . ?
C10 C9 C14 119.3(6) . . ?
C10 C9 C8 121.0(6) . . ?
C14 C9 C8 119.7(5) . . ?
C11 C10 C9 119.9(6) . . ?
C12 C11 C10 120.2(7) . . ?
C11 C12 C13 120.5(6) . . ?
C12 C13 C14 119.9(6) . . ?
C13 C14 C9 120.2(6) . . ?
C6A C1A C2A 120.4(6) . . ?
C6A C1A P1 116.9(5) . . ?
C2A C1A P1 122.7(5) . . ?
C3A C2A C1A 119.0(8) . . ?
C2A C3A C4A 120.0(9) . . ?
C5A C4A C3A 120.8(8) . . ?
C4A C5A C6A 120.0(9) . . ?
C1A C6A C5A 119.8(8) . . ?
C6B C1B C2B 118.9(6) . . ?
C6B C1B P1 120.4(5) . . ?
C2B C1B P1 120.6(5) . . ?
C3B C2B C1B 120.3(6) . . ?
C2B C3B C4B 120.6(7) . . ?
C5B C4B C3B 119.9(7) . . ?
C4B C5B C6B 119.6(7) . . ?
C1B C6B C5B 120.6(6) . . ?
C6C C1C C2C 118.1(6) . . ?
C6C C1C P1 118.9(5) . . ?
C2C C1C P1 123.1(5) . . ?
C3C C2C C1C 120.3(7) . . ?
C2C C3C C4C 121.1(7) . . ?
C3C C4C C5C 119.4(7) . . ?
C6C C5C C4C 119.8(7) . . ?
C5C C6C C1C 121.3(7) . . ?
C1S Cl1 C1S 33.8(11) . 2_655 ?
C1S Cl2 C1S 33.8(10) 2_655 . ?
Cl2 C1S Cl1 112.6(10) 2_655 . ?
Cl2 C1S Cl2 113.6(9) 2_655 . ?
Cl1 C1S Cl2 109.5(9) . . ?

loop_
_geom_bond_atom_site_label_1
_geom_bond_atom_site_label_2
_geom_bond_distance
_geom_bond_site_symmetry_2
_geom_bond_publ_flag
Pd1 C1 1.984(6) . ?
Pd1 P1 2.2698(15) . ?
Pd1 Br1 2.4595(8) . ?
Pd1 Br2 2.4712(8) . ?
P1 C1B 1.819(6) . ?
P1 C1A 1.822(6) . ?
P1 C1C 1.823(6) . ?
S1 C1 1.716(6) . ?
S1 C7 1.736(6) . ?
N1 C1 1.325(7) . ?
N1 C2 1.404(7) . ?
N1 C8 1.468(7) . ?
C2 C7 1.383(8) . ?
C2 C3 1.391(8) . ?
C3 C4 1.365(9) . ?
C4 C5 1.400(9) . ?
C5 C6 1.374(9) . ?
C6 C7 1.391(8) . ?
C8 C9 1.518(8) . ?
C9 C10 1.382(8) . ?
C9 C14 1.387(8) . ?
C10 C11 1.381(9) . ?
C11 C12 1.366(10) . ?
C12 C13 1.371(10) . ?
C13 C14 1.376(9) . ?
C1A C6A 1.379(9) . ?
C1A C2A 1.383(9) . ?
C2A C3A 1.372(10) . ?
C3A C4A 1.398(14) . ?
C4A C5A 1.335(14) . ?
C5A C6A 1.388(11) . ?
C1B C6B 1.380(9) . ?
C1B C2B 1.397(9) . ?
C2B C3B 1.365(9) . ?
C3B C4B 1.382(10) . ?
C4B C5B 1.376(11) . ?
C5B C6B 1.391(9) . ?
C1C C6C 1.387(9) . ?
C1C C2C 1.400(9) . ?
C2C C3C 1.363(10) . ?
C3C C4C 1.372(11) . ?
C4C C5C 1.387(11) . ?
C5C C6C 1.369(9) . ?
Cl1 C1S 1.704(13) . ?
Cl1 C1S 1.704(13) 2_655 ?
Cl2 C1S 1.67(2) 2_655 ?
Cl2 C1S 1.733(15) . ?
C1S Cl2 1.67(2) 2_655 ?
